data_7041360
loop_
_publ_author_name
'Abeykoon, Brian'
'Gren\`eche, Jean-Marc'
'Jeanneau, Erwann'
'Chernyshov, Dmitry'
'Goutaudier, Christelle'
'Demessence, Aude'
'Devic, Thomas'
'Fateeva, Alexandra'

_publ_section_title
;
 Tuning the iron redox state inside a microporous porphyrinic metal
 organic framework.
;
_journal_issue 2
_journal_name_full 'Dalton transactions (Cambridge, England : 2003)'
_journal_page_first 517
_journal_page_last 523
_journal_paper_doi 10.1039/c6dt04208b
_journal_volume 46
_journal_year 2017
_chemical_formula_moiety 'C14 H12 Fe0.75 N5.50 O0.50'
_chemical_formula_sum 'C14 H12 Fe0.75 N5.5 O0.5'
_chemical_formula_weight 307.17
_space_group_IT_number 65
_symmetry_cell_setting orthorhombic
_symmetry_space_group_name_Hall '-C 2 2'
_symmetry_space_group_name_H-M 'C m m m'
_atom_sites_solution_hydrogens difmap
_atom_sites_solution_primary direct
_audit_update_record
;
2016-11-03 deposited with the CCDC.
2016-12-07 downloaded from the CCDC.
;
_cell_angle_alpha 90
_cell_angle_beta 90
_cell_angle_gamma 90
_cell_formula_units_Z 8
_cell_length_a 7.160(2)
_cell_length_b 34.398(11)
_cell_length_c 19.626(4)
_cell_measurement_reflns_used 1960
_cell_measurement_temperature 150
_cell_measurement_theta_max 27.6310
_cell_measurement_theta_min 3.3760
_cell_volume 4834(2)
_computing_cell_refinement 'CrysAlisPro 1.171.38.43 (Rigaku OD, 2015)'
_computing_data_collection 'CrysAlisPro 1.171.38.43 (Rigaku OD, 2015)'
_computing_data_reduction 'CrysAlisPro 1.171.38.43 (Rigaku OD, 2015)'
_computing_molecular_graphics 'CAMERON (Watkin et al., 1996)'
_computing_publication_material 'CRYSTALS (Betteridge et al., 2003)'
_computing_structure_refinement 'CRYSTALS (Betteridge et al., 2003)'
_computing_structure_solution 'SIR97 (Altomare et al., 1999)'
_diffrn_ambient_environment N~2~
_diffrn_ambient_temperature 150
_diffrn_detector 'CCD plate'
_diffrn_detector_area_resol_mean 10.4685
_diffrn_detector_type Atlas
_diffrn_measured_fraction_theta_full 0.997
_diffrn_measured_fraction_theta_max 0.893
_diffrn_measurement_device 'four-circle diffractometer'
_diffrn_measurement_device_type 'Xcalibur, Atlas, Gemini ultra'
_diffrn_measurement_method \w
_diffrn_radiation_monochromator graphite
_diffrn_radiation_probe x-ray
_diffrn_radiation_type 'Mo K\a'
_diffrn_radiation_wavelength 0.71073
_diffrn_reflns_av_R_equivalents 0.071
_diffrn_reflns_limit_h_max 9
_diffrn_reflns_limit_h_min 0
_diffrn_reflns_limit_k_max 45
_diffrn_reflns_limit_k_min 0
_diffrn_reflns_limit_l_max 26
_diffrn_reflns_limit_l_min 0
_diffrn_reflns_number 12454
_diffrn_reflns_theta_full 26.371
_diffrn_reflns_theta_max 29.396
_diffrn_reflns_theta_min 2.906
_diffrn_source 'fine-focus sealed X-ray tube'
_diffrn_source_type 'Enhance (Mo) X-ray Source'
_diffrn_standards_number 0
_exptl_absorpt_coefficient_mu 0.482
_exptl_absorpt_correction_T_max 0.999
_exptl_absorpt_correction_T_min 0.997
_exptl_absorpt_correction_type analytical
_exptl_absorpt_process_details
;
CrysAlisPro 1.171.38.43 (Rigaku Oxford Diffraction, 2015)
Analytical numeric absorption correction using a multifaceted crystal
            model based on expressions derived by R.C. Clark & J.S. Reid.
(Clark, R. C. & Reid, J. S. (1995). Acta Cryst. A51, 887-897)
Empirical absorption correction using spherical harmonics,
 implemented in SCALE3 ABSPACK scaling algorithm.
;
_exptl_crystal_colour 'dark purple'
_exptl_crystal_density_diffrn 0.844
_exptl_crystal_density_method 'not measured'
_exptl_crystal_description rod
_exptl_crystal_F_000 1264
_exptl_crystal_size_max 0.230
_exptl_crystal_size_mid 0.072
_exptl_crystal_size_min 0.070
_platon_squeeze_details
;
;
_refine_diff_density_max 2.14
_refine_diff_density_min -2.38
_refine_ls_extinction_method None
_refine_ls_goodness_of_fit_ref 1.0065
_refine_ls_hydrogen_treatment constr
_refine_ls_matrix_type full
_refine_ls_number_parameters 133
_refine_ls_number_reflns 3326
_refine_ls_number_restraints 20
_refine_ls_R_factor_all 0.1240
_refine_ls_R_factor_gt 0.0891
_refine_ls_shift/su_max 0.0058851
_refine_ls_shift/su_mean 0.0000611
_refine_ls_structure_factor_coef Fsqd
_refine_ls_weighting_details
;
 Method, part 1, Chebychev polynomial, (Watkin, 1994, Prince, 1982) 
 [weight] = 1.0/[A~0~*T~0~(x)+A~1~*T~1~(x) ... +A~n-1~]*T~n-1~(x)] 
 where A~i~ are the Chebychev coefficients listed below and x= Fcalc/Fmax 
 Method = Robust Weighting (Prince, 1982) 
 W = [weight] * [1-(deltaF/6*sigmaF)^2^]^2^ 
 A~i~ are: 
 245. 375. 186. 46.3 
;
_refine_ls_weighting_scheme calc
_refine_ls_wR_factor_all 0.2757
_refine_ls_wR_factor_gt 0.2150
_refine_ls_wR_factor_ref 0.2757
_reflns_limit_h_max 9
_reflns_limit_h_min 0
_reflns_limit_k_max 45
_reflns_limit_k_min 0
_reflns_limit_l_max 26
_reflns_limit_l_min 0
_reflns_number_gt 2074
_reflns_number_total 3339
_reflns_threshold_expression I>2.0\s(I)
_oxford_diffrn_Wilson_B_factor 2.49
_oxford_diffrn_Wilson_scale 7.25
_oxford_refine_ls_r_factor_ref 0.1240
_oxford_refine_ls_scale 0.567(3)
_oxford_reflns_number_all 3326
_oxford_reflns_threshold_expression_ref I>-10.0\s(I)
_cod_data_source_file c6dt04208b2.cif
_cod_data_source_block 1
_cod_depositor_comments 'Adding full bibliography for 7041360--7041361.cif.'
_cod_original_sg_symbol_H-M 'C m m m '
_cod_original_formula_sum 'C14 H12 Fe0.75 N5.50 O0.50'
_cod_database_code 7041360
_oxdiff_exptl_absorpt_empirical_full_min 0.841
_oxdiff_exptl_absorpt_empirical_full_max 1.185
_oxdiff_exptl_absorpt_empirical_details
;
Empirical correction (ABSPACK) includes:
- Absorption correction using spherical harmonics
- Frame scaling
;

loop_
_symmetry_equiv_pos_as_xyz
x,y,z
-x,-y,-z
x+1/2,y+1/2,z
-x+1/2,-y+1/2,-z
-x,y,z
x,-y,-z
-x+1/2,y+1/2,z
x+1/2,-y+1/2,-z
x,-y,z
-x,y,-z
x+1/2,-y+1/2,z
-x+1/2,y+1/2,-z
-x,-y,z
x,y,-z
-x+1/2,-y+1/2,z
x+1/2,y+1/2,-z

loop_
_atom_site_label
_atom_site_type_symbol
_atom_site_fract_x
_atom_site_fract_y
_atom_site_fract_z
_atom_site_U_iso_or_equiv
_atom_site_occupancy
_atom_site_adp_type
_atom_site_refinement_flags_posn
_atom_site_refinement_flags_adp
Fe1 Fe 0.5000 0.5000 0.5000 0.0275 1.0000 Uani S T
N2 N 0.5000 0.5000 0.6027(3) 0.0343 1.0000 Uani S T
C3 C 0.5000 0.53205(16) 0.6449(3) 0.0348 1.0000 Uani S T
C4 C 0.5000 0.57031(17) 0.6238(3) 0.0386 1.0000 Uani S T
C5 C 0.5000 0.58246(15) 0.5563(3) 0.0345 1.0000 Uani S T
N1 N 0.5000 0.55841(16) 0.5000 0.0282 1.0000 Uani S T
C7 C 0.500000(7) 0.62266(17) 0.5338(3) 0.0461 1.0000 Uani S T
C9 C 0.5000 0.60101(18) 0.6786(3) 0.0429 1.0000 Uani S T
C10 C 0.6615(10) 0.6144(2) 0.7051(3) 0.0845 1.0000 Uani . .
C11 C 0.6611(11) 0.6407(2) 0.7576(3) 0.0926 1.0000 Uani . .
C12 C 0.5000 0.6543(2) 0.7848(4) 0.0542 1.0000 Uani S T
C13 C 0.5000 0.6816(2) 0.8425(3) 0.0567 1.0000 Uani S T
N14 N 0.6545(9) 0.69478(12) 0.8728(2) 0.0653 1.0000 Uani . .
N5 N 0.5932(8) 0.71766(11) 0.92308(18) 0.0621 1.0000 Uani . .
Fe2 Fe 0.7500 0.7500 1.0000 0.0650 1.0000 Uani S T
O1 O 1.0000 0.7131(4) 1.0000 0.0850 1.0000 Uani S T
C20 C 0.500000(7) 0.51936(17) 0.7151(3) 0.0415 1.0000 Uani S T
N3 N 0.1834(10) 0.5000 0.5000 0.0322 1.0000 Uani S T
C22 C -0.107(3) 0.4574(5) 0.500000(10) 0.0686 0.5000 Uani S TU
C23 C 0.108(2) 0.500000(10) 0.4273(9) 0.0733 0.5000 Uani S TU
C8 C 0.103(2) 0.4710(5) 0.4570(8) 0.0799 0.5000 Uani . U
H102 H 0.7756 0.6042 0.6886 0.1002 1.0000 Uiso R .
H111 H 0.7754 0.6496 0.7763 0.1059 1.0000 Uiso R .
H201 H 0.5000 0.5359 0.7542 0.0565 1.0000 Uiso RS .
H71 H 0.5000 0.6450 0.5624 0.0625 1.0000 Uiso RS .
H231 H 0.1502 0.5226 0.4039 0.0978 0.5000 Uiso R .
H232 H 0.1502 0.4774 0.4039 0.0978 0.5000 Uiso R .
H81 H 0.1569 0.4789 0.4023 0.1048 0.5000 Uiso R .
H82 H 0.1513 0.4465 0.4589 0.1048 0.5000 Uiso R .
H221 H 0.1465 0.4443 0.5399 0.0935 0.5000 Uiso R .
H222 H 0.1465 0.4443 0.4601 0.0935 0.5000 Uiso R .

loop_
_atom_site_aniso_label
_atom_site_aniso_U_11
_atom_site_aniso_U_22
_atom_site_aniso_U_33
_atom_site_aniso_U_23
_atom_site_aniso_U_13
_atom_site_aniso_U_12
Fe1 0.0396(8) 0.0223(7) 0.0206(7) 0.0000 0.0000 0.0000
N2 0.062(4) 0.025(3) 0.015(3) 0.0000 0.0000 0.0000
C3 0.047(3) 0.034(3) 0.023(2) -0.002(2) 0.0000 0.0000
C4 0.053(3) 0.034(3) 0.029(3) -0.008(2) 0.0000 0.0000
C5 0.052(3) 0.022(2) 0.030(3) 0.0038(19) 0.0000 0.0000
N1 0.048(4) 0.017(2) 0.020(3) 0.0000 0.0000 0.0000
C7 0.075(5) 0.022(2) 0.041(3) -0.007(2) 0.0000 0.0000
C9 0.064(4) 0.032(3) 0.033(3) -0.002(2) 0.0000 0.0000
C10 0.073(4) 0.102(5) 0.078(4) -0.059(4) 0.015(3) -0.013(4)
C11 0.084(5) 0.118(6) 0.075(4) -0.063(4) 0.005(4) -0.024(4)
C12 0.083(5) 0.041(3) 0.038(3) -0.011(3) 0.0000 0.0000
C13 0.098(6) 0.043(3) 0.030(3) -0.006(3) 0.0000 0.0000
N14 0.117(4) 0.046(2) 0.0332(19) -0.0144(16) 0.006(2) -0.010(3)
N5 0.119(4) 0.0379(18) 0.0298(17) -0.0080(14) 0.001(2) -0.008(2)
Fe2 0.1374(18) 0.0329(7) 0.0247(6) 0.0000 0.0000 -0.0134(9)
O1 0.095(7) 0.147(9) 0.013(3) 0.0000 0.0000 0.0000
C20 0.062(4) 0.039(3) 0.024(3) -0.002(2) 0.0000 0.0000
N3 0.039(4) 0.025(3) 0.033(3) 0.0000 0.0000 0.0000
C22 0.050(7) 0.067(9) 0.089(11) 0.0000 0.0000 -0.003(7)
C23 0.055(7) 0.094(10) 0.071(10) 0.0000 0.000(7) 0.0000
C8 0.061(5) 0.088(8) 0.091(9) -0.024(5) -0.006(5) -0.002(5)

loop_
_atom_type_symbol
_atom_type_scat_dispersion_real
_atom_type_scat_dispersion_imag
_atom_type_scat_Cromer_Mann_a1
_atom_type_scat_Cromer_Mann_b1
_atom_type_scat_Cromer_Mann_a2
_atom_type_scat_Cromer_Mann_b2
_atom_type_scat_Cromer_Mann_a3
_atom_type_scat_Cromer_Mann_b3
_atom_type_scat_Cromer_Mann_a4
_atom_type_scat_Cromer_Mann_b4
_atom_type_scat_Cromer_Mann_c
_atom_type_scat_source
C 0.0033 0.0016 2.3100 20.8439 1.0200 10.2075 1.5886 0.5687 0.8650 51.6512 0.2156 'International Tables Vol C 4.2.6.8 and 6.1.1.4'
H 0.0000 0.0000 0.4930 10.5109 0.3229 26.1257 0.1402 3.1424 0.0408 57.7998 0.0030 'International Tables Vol C 4.2.6.8 and 6.1.1.4'
N 0.0061 0.0033 12.2126 0.0057 3.1322 9.8933 2.0125 28.9975 1.1663 0.5826 -11.5290 'International Tables Vol C 4.2.6.8 and 6.1.1.4'
O 0.0106 0.0060 3.0485 13.2771 2.2868 5.7011 1.5463 0.3239 0.8670 32.9089 0.2508 'International Tables Vol C 4.2.6.8 and 6.1.1.4'
Fe 0.3463 0.8444 11.7695 4.7611 7.3573 0.3072 3.5222 15.3535 2.3045 76.8805 1.0369 'International Tables Vol C 4.2.6.8 and 6.1.1.4'

loop_
_geom_angle_atom_site_label_1
_geom_angle_site_symmetry_1
_geom_angle_atom_site_label_2
_geom_angle_atom_site_label_3
_geom_angle_site_symmetry_3
_geom_angle
_geom_angle_publ_flag
N3 5_655 Fe1 N2 2_666 90.00(2) yes
N3 5_655 Fe1 N1 2_666 90.00(2) yes
N2 2_666 Fe1 N1 2_666 90.00(2) yes
N3 5_655 Fe1 N2 . 90.00(2) yes
N2 2_666 Fe1 N2 . 179.994 yes
N1 2_666 Fe1 N2 . 90.00(2) yes
N3 5_655 Fe1 N1 . 90.00(2) yes
N2 2_666 Fe1 N1 . 90.00(2) yes
N1 2_666 Fe1 N1 . 179.994 yes
N2 . Fe1 N1 . 90.00(2) yes
N3 5_655 Fe1 N3 . 179.995 yes
N2 2_666 Fe1 N3 . 90.00(2) yes
N1 2_666 Fe1 N3 . 90.00(2) yes
N2 . Fe1 N3 . 90.00(2) yes
N1 . Fe1 N3 . 90.00(2) yes
C3 9_565 N2 Fe1 . 126.9(3) yes
C3 9_565 N2 C3 . 106.1(6) yes
Fe1 . N2 C3 . 126.9(3) yes
N2 . C3 C4 . 125.6(5) yes
N2 . C3 C20 . 109.4(5) yes
C4 . C3 C20 . 125.0(5) yes
C3 . C4 C5 . 124.9(5) yes
C3 . C4 C9 . 117.1(5) yes
C5 . C4 C9 . 118.0(5) yes
C4 . C5 N1 . 125.7(5) yes
C4 . C5 C7 . 125.2(5) yes
N1 . C5 C7 . 109.1(5) yes
C5 14_556 N1 C5 . 106.3(6) yes
C5 14_556 N1 Fe1 . 126.8(3) yes
C5 . N1 Fe1 . 126.8(3) yes
C5 . C7 C7 10_656 107.7(3) yes
C5 . C7 H71 . 126.2 no
C7 10_656 C7 H71 . 126.1 no
C4 . C9 C10 5_655 120.9(3) yes
C4 . C9 C10 . 120.9(3) yes
C10 5_655 C9 C10 . 118.0(7) yes
C9 . C10 C11 . 120.9(7) yes
C9 . C10 H102 . 118.8 no
C11 . C10 H102 . 120.2 no
C10 . C11 C12 . 121.7(7) yes
C10 . C11 H111 . 120.1 no
C12 . C11 H111 . 118.2 no
C11 . C12 C11 5_655 116.8(7) yes
C11 . C12 C13 . 121.6(3) yes
C11 5_655 C12 C13 . 121.6(3) yes
C12 . C13 N14 5_655 124.1(3) yes
C12 . C13 N14 . 124.1(3) yes
N14 5_655 C13 N14 . 111.8(6) yes
C13 . N14 N5 . 104.9(6) yes
N14 . N5 N5 5_655 109.2(4) yes
N14 . N5 Fe2 . 129.9(4) yes
N5 5_655 N5 Fe2 . 120.90(13) yes
O1 11_465 Fe2 N5 . 82.9(2) yes
O1 11_465 Fe2 N5 15_665 97.1(2) yes
N5 . Fe2 N5 15_665 92.6(2) yes
O1 11_465 Fe2 N5 14_557 82.9(2) yes
N5 . Fe2 N5 14_557 87.4(2) yes
N5 15_665 Fe2 N5 14_557 179.995 yes
O1 11_465 Fe2 N5 4_667 97.1(2) yes
N5 . Fe2 N5 4_667 179.995 yes
N5 15_665 Fe2 N5 4_667 87.4(2) yes
N5 14_557 Fe2 N5 4_667 92.6(2) yes
O1 11_465 Fe2 O1 . 179.995 yes
N5 . Fe2 O1 . 97.1(2) yes
N5 15_665 Fe2 O1 . 82.9(2) yes
N5 14_557 Fe2 O1 . 97.1(2) yes
N5 4_667 Fe2 O1 . 82.9(2) yes
Fe2 . O1 Fe2 5_755 109.3(5) yes
C3 . C20 C20 9_565 107.6(3) yes
C3 . C20 H201 . 125.8 no
C20 9_565 C20 H201 . 126.6 no
C23 14_556 N3 C22 2_566 82.9(3) yes
C23 14_556 N3 C22 10_556 82.9(3) yes
C22 2_566 N3 C22 10_556 139.1(14) yes
C23 14_556 N3 Fe1 . 110.8(7) yes
C22 2_566 N3 Fe1 . 110.4(7) yes
C22 10_556 N3 Fe1 . 110.4(7) yes
C23 14_556 N3 C8 6_566 45.9(7) yes
C22 2_566 N3 C8 6_566 37.3(7) yes
C22 10_556 N3 C8 6_566 120.9(9) yes
Fe1 . N3 C8 6_566 113.7(6) yes
C23 14_556 N3 C8 9_565 114.2(8) yes
C22 2_566 N3 C8 9_565 37.3(7) yes
C22 10_556 N3 C8 9_565 120.9(9) yes
Fe1 . N3 C8 9_565 113.7(6) yes
C8 6_566 N3 C8 9_565 72.5(14) yes
C23 14_556 N3 C8 14_556 45.9(7) yes
C22 2_566 N3 C8 14_556 120.9(9) yes
C22 10_556 N3 C8 14_556 37.3(7) yes
Fe1 . N3 C8 14_556 113.7(6) yes
C8 6_566 N3 C8 14_556 88.7(14) yes
C23 14_556 N3 C23 . 138.4(14) yes
C22 2_566 N3 C23 . 82.9(3) yes
C22 10_556 N3 C23 . 82.9(3) yes
Fe1 . N3 C23 . 110.8(7) yes
C8 6_566 N3 C23 . 114.2(8) yes
C23 14_556 N3 C8 . 114.2(8) yes
C22 2_566 N3 C8 . 120.9(9) yes
C22 10_556 N3 C8 . 37.3(7) yes
Fe1 . N3 C8 . 113.7(6) yes
C8 6_566 N3 C8 . 132.5(13) yes
C8 9_565 N3 C8 14_556 132.5(13) yes
C8 9_565 N3 C23 . 45.9(7) yes
C8 14_556 N3 C23 . 114.2(8) yes
C8 9_565 N3 C8 . 88.7(14) yes
C8 14_556 N3 C8 . 72.5(14) yes
C23 . N3 C8 . 45.9(7) yes
C22 5_555 C22 N3 2_566 110.4(7) yes
C22 5_555 C22 H221 5_555 107.3 no
N3 2_566 C22 H221 5_555 110.1 no
C22 5_555 C22 H221 10_556 107.3 no
N3 2_566 C22 H221 10_556 110.1 no
H221 5_555 C22 H221 10_556 111.5 no
C22 5_555 C22 H222 10_556 107.3 no
N3 2_566 C22 H222 10_556 110.1 no
H221 10_556 C22 H222 10_556 111.5 no
C22 5_555 C22 H222 5_555 107.3 no
N3 2_566 C22 H222 5_555 110.1 no
H221 5_555 C22 H222 5_555 111.5 no
H222 10_556 C22 H222 5_555 111.5 no
C22 5_555 C22 H82 10_556 109.5 no
N3 2_566 C22 H82 10_556 104.8 no
H221 5_555 C22 H82 10_556 5.3 no
H221 10_556 C22 H82 10_556 114.7 no
H222 10_556 C22 H82 10_556 5.3 no
C22 5_555 C22 H82 5_555 109.5 no
N3 2_566 C22 H82 5_555 104.8 no
H221 5_555 C22 H82 5_555 114.7 no
H221 10_556 C22 H82 5_555 5.3 no
H222 10_556 C22 H82 5_555 114.7 no
H222 5_555 C22 H82 10_556 114.7 no
H222 5_555 C22 H82 5_555 5.3 no
H82 10_556 C22 H82 5_555 117.4 no
C23 5_555 C23 N3 . 110.8(7) yes
C23 5_555 C23 H231 9_565 108.6 no
N3 . C23 H231 9_565 109.7 no
C23 5_555 C23 H232 9_565 108.6 no
N3 . C23 H232 9_565 109.7 no
H231 9_565 C23 H232 9_565 109.3 no
C23 5_555 C23 H81 9_565 111.9 no
N3 . C23 H81 9_565 110.6 no
H231 9_565 C23 H81 9_565 105.0 no
H232 9_565 C23 H81 9_565 4.5 no
C23 5_555 C23 H231 . 108.6 no
N3 . C23 H231 . 109.7 no
H231 9_565 C23 H231 . 109.3 no
H81 9_565 C23 H231 . 4.5 no
C23 5_555 C23 H232 . 108.6 no
N3 . C23 H232 . 109.7 no
H232 9_565 C23 H232 . 109.3 no
H81 9_565 C23 H232 . 105.0 no
C23 5_555 C23 H81 . 111.9 no
N3 . C23 H81 . 110.6 no
H231 9_565 C23 H81 . 4.5 no
H232 9_565 C23 H81 . 105.0 no
H81 9_565 C23 H81 . 100.6 no
H231 . C23 H232 . 109.3 no
H231 . C23 H81 . 105.0 no
H232 . C23 H81 . 4.5 no
H231 9_565 C8 C8 5_555 107.5 no
H231 9_565 C8 N3 . 106.9 no
C8 5_555 C8 N3 . 113.7(6) yes
H231 9_565 C8 H221 14_556 98.7 no
C8 5_555 C8 H221 14_556 108.6 no
N3 . C8 H221 14_556 119.6 no
H231 9_565 C8 C8 14_556 158.8 no
C8 5_555 C8 C8 14_556 90.00(2) yes
N3 . C8 C8 14_556 53.7(7) yes
H221 14_556 C8 C8 14_556 86.3 no
C8 5_555 C8 H232 . 107.5 no
N3 . C8 H232 . 106.9 no
H221 14_556 C8 H232 . 98.7 no
C8 14_556 C8 H232 . 158.8 no
H231 9_565 C8 H81 . 2.6 no
C8 5_555 C8 H81 . 109.2 no
N3 . C8 H81 . 104.3 no
H221 14_556 C8 H81 . 100.0 no
C8 14_556 C8 H81 . 156.3 no
H231 9_565 C8 H82 . 96.2 no
C8 5_555 C8 H82 . 112.3 no
N3 . C8 H82 . 118.0 no
H221 14_556 C8 H82 . 3.8 no
C8 14_556 C8 H82 . 87.6 no
H231 9_565 C8 H222 . 98.7 no
C8 5_555 C8 H222 . 108.6 no
N3 . C8 H222 . 119.6 no
C8 14_556 C8 H222 . 86.3 no
H232 . C8 H81 . 2.6 no
H232 . C8 H82 . 96.2 no
H81 . C8 H82 . 97.3 no
H232 . C8 H222 . 98.7 no
H81 . C8 H222 . 100.0 no
H82 . C8 H222 . 3.8 no
C8 9_565 H231 C23 . 67.4 no
C8 . H232 C23 . 67.4 no
C8 . H81 C23 . 65.3 no
C22 5_555 H82 C8 . 62.7 no
C8 14_556 H221 C22 5_555 60.4 no
C8 . H222 C22 5_555 60.4 no

loop_
_geom_bond_atom_site_label_1
_geom_bond_atom_site_label_2
_geom_bond_site_symmetry_2
_geom_bond_distance
_geom_bond_publ_flag
Fe1 N3 5_655 2.267(7) yes
Fe1 N2 2_666 2.015(6) yes
Fe1 N1 2_666 2.009(6) yes
Fe1 N2 . 2.015(6) yes
Fe1 N1 . 2.009(6) yes
Fe1 N3 . 2.267(7) yes
N2 C3 9_565 1.379(6) yes
N2 C3 . 1.379(6) yes
C3 C4 . 1.379(8) yes
C3 C20 . 1.446(8) yes
C4 C5 . 1.390(8) yes
C4 C9 . 1.507(8) yes
C5 N1 . 1.380(6) yes
C5 C7 . 1.452(8) yes
C7 C7 10_656 1.326(13) yes
C7 H71 . 0.953 no
C9 C10 5_655 1.349(7) yes
C9 C10 . 1.349(7) yes
C10 C11 . 1.372(7) yes
C10 H102 . 0.946 no
C11 C12 . 1.355(8) yes
C11 H111 . 0.946 no
C12 C13 . 1.470(9) yes
C13 N14 5_655 1.336(7) yes
C13 N14 . 1.336(7) yes
N14 N5 . 1.336(5) yes
N5 N5 5_655 1.335(11) yes
N5 Fe2 . 2.186(4) yes
Fe2 O1 11_465 2.195(7) yes
Fe2 O1 . 2.195(7) yes
C20 C20 9_565 1.332(12) yes
C20 H201 . 0.955 no
N3 C23 14_556 1.527(18) yes
N3 C22 2_566 1.562(19) yes
N3 C22 10_556 1.562(19) yes
N3 C8 6_566 1.428(14) yes
N3 C8 9_565 1.428(14) yes
N3 C8 14_556 1.428(14) yes
N3 C23 . 1.527(18) yes
N3 C8 . 1.428(14) yes
C22 C22 5_555 1.54(4) yes
C22 H221 5_555 0.946 no
C22 H221 10_556 0.946 no
C22 H222 10_556 0.946 no
C22 H222 5_555 0.946 no
C22 H82 10_556 0.944 no
C22 H82 5_555 0.944 no
C23 C23 5_555 1.54(3) yes
C23 H231 9_565 0.951 no
C23 H232 9_565 0.951 no
C23 H81 9_565 0.944 no
C23 H231 . 0.951 no
C23 H232 . 0.951 no
C23 H81 . 0.944 no
C8 H231 9_565 1.118 no
C8 C8 5_555 1.48(3) yes
C8 H221 14_556 0.971 no
C8 C8 14_556 1.69(3) yes
C8 H232 . 1.118 no
C8 H81 . 1.171 no
C8 H82 . 0.910 no
C8 H222 . 0.971 no

loop_
_platon_squeeze_void_nr
_platon_squeeze_void_average_x
_platon_squeeze_void_average_y
_platon_squeeze_void_average_z
_platon_squeeze_void_volume
_platon_squeeze_void_count_electrons
_platon_squeeze_void_content
1 -0.067 0.000 0.000 751 163 ' '
2 -0.067 0.250 0.500 633 147 ' '
3 -0.063 0.500 0.000 751 163 ' '
4 -0.072 0.750 0.500 633 147 ' '
